data_4024961
loop_
_publ_author_name
'Margareta Horvat'
'Helmut G\"orner'
'Klaus-Dieter Warzecha'
'J\"org Neud\"orfl'
'Axel G. Griesbeck'
'Kata Mlinari\'c-Majerski'
'Nikola Basari\'c'

_publ_section_title
;
Photoinitiated Domino Reactions: N-(Adamantyl)phthalimides
and N-(Adamantylalkyl)phthalimides
;
_journal_name_full 'Journal of Organic Chemistry'
_journal_page_first 8219
_journal_page_last 8231
_journal_paper_doi 10.1021/jo901753z
_journal_volume 74
_journal_year 2009
_chemical_formula_moiety 'C20 H23 N O2'
_chemical_formula_sum 'C20 H23 N O2'
_chemical_formula_weight 309.39
_chemical_name_systematic
; 
 ? 
;
_space_group_IT_number 2
_symmetry_cell_setting triclinic
_symmetry_space_group_name_Hall '-P 1'
_symmetry_space_group_name_H-M 'P -1'
_atom_sites_solution_hydrogens geom
_atom_sites_solution_primary direct
_atom_sites_solution_secondary difmap
_audit_creation_method SHELXL-97
_cell_angle_alpha 113.131(6)
_cell_angle_beta 99.921(7)
_cell_angle_gamma 106.091(9)
_cell_formula_units_Z 2
_cell_length_a 7.3253(7)
_cell_length_b 11.185(3)
_cell_length_c 11.3358(18)
_cell_measurement_reflns_used 4468
_cell_measurement_temperature 100(2)
_cell_measurement_theta_max 27.00
_cell_measurement_theta_min 2.14
_cell_volume 778.0(3)
_computing_cell_refinement 'Nonius DENZO (Otwinowski, Minor 1997)'
_computing_data_collection 'Nonius COLLECT'
_computing_data_reduction 'Nonius DENZO (Otwinowski, Minor 1997)'
_computing_molecular_graphics 'SCHAKAL99 (E. Keller 1999)'
_computing_publication_material 'PLATON (A. L. Spek 1980-2004)'
_computing_structure_refinement 'SHELXL-97 (Sheldrick, 1997)'
_computing_structure_solution 'SHELXS-97 (Sheldrick, 1997)'
_diffrn_ambient_temperature 100(2)
_diffrn_measured_fraction_theta_full 0.971
_diffrn_measured_fraction_theta_max 0.971
_diffrn_measurement_device_type 'Nonius KappaCCD'
_diffrn_measurement_method Phi/Omega-Scans
_diffrn_radiation_monochromator graphite
_diffrn_radiation_source 'fine-focus sealed tube'
_diffrn_radiation_type MoK\a
_diffrn_radiation_wavelength 0.71073
_diffrn_reflns_av_R_equivalents 0.0284
_diffrn_reflns_av_sigmaI/netI 0.0715
_diffrn_reflns_limit_h_max 8
_diffrn_reflns_limit_h_min -9
_diffrn_reflns_limit_k_max 14
_diffrn_reflns_limit_k_min -14
_diffrn_reflns_limit_l_max 14
_diffrn_reflns_limit_l_min -11
_diffrn_reflns_number 4468
_diffrn_reflns_theta_full 27.00
_diffrn_reflns_theta_max 27.00
_diffrn_reflns_theta_min 2.14
_exptl_absorpt_coefficient_mu 0.085
_exptl_absorpt_correction_type none
_exptl_crystal_colour colourless
_exptl_crystal_density_diffrn 1.321
_exptl_crystal_density_method 'not measured'
_exptl_crystal_description prism
_exptl_crystal_F_000 332
_exptl_crystal_size_max .3
_exptl_crystal_size_mid .2
_exptl_crystal_size_min .07
_refine_diff_density_max 0.215
_refine_diff_density_min -0.292
_refine_diff_density_rms 0.047
_refine_ls_extinction_method none
_refine_ls_goodness_of_fit_ref 0.988
_refine_ls_hydrogen_treatment mixed
_refine_ls_matrix_type full
_refine_ls_number_parameters 216
_refine_ls_number_reflns 3305
_refine_ls_number_restraints 0
_refine_ls_restrained_S_all 0.988
_refine_ls_R_factor_all 0.0758
_refine_ls_R_factor_gt 0.0445
_refine_ls_shift/su_max 0.001
_refine_ls_shift/su_mean 0.000
_refine_ls_structure_factor_coef Fsqd
_refine_ls_weighting_details 'calc w=1/[\s^2^(Fo^2^)+(0.0472P)^2^+0.0000P] where P=(Fo^2^+2Fc^2^)/3'
_refine_ls_weighting_scheme calc
_refine_ls_wR_factor_gt 0.0961
_refine_ls_wR_factor_ref 0.1048
_reflns_number_gt 2263
_reflns_number_total 3305
_reflns_threshold_expression >2sigma(I)
_cod_data_source_file jo901753z_si_003.cif
_cod_data_source_block zz
_cod_original_sg_symbol_H-M P-1
_cod_database_code 4024961

loop_
_symmetry_equiv_pos_as_xyz
'x, y, z'
'-x, -y, -z'

loop_
_atom_site_label
_atom_site_type_symbol
_atom_site_fract_x
_atom_site_fract_y
_atom_site_fract_z
_atom_site_U_iso_or_equiv
_atom_site_adp_type
_atom_site_occupancy
_atom_site_symmetry_multiplicity
_atom_site_calc_flag
_atom_site_refinement_flags
_atom_site_disorder_assembly
_atom_site_disorder_group
O1 O 0.71904(14) 1.05960(12) 0.46080(12) 0.0241(3) Uani 1 1 d . . .
O2 O 0.98835(15) 0.68295(13) 0.40327(12) 0.0228(3) Uani 1 1 d . . .
N1 N 0.52473(19) 0.83537(15) 0.38629(15) 0.0236(3) Uani 1 1 d . . .
C1 C 0.6837(2) 0.93242(18) 0.39047(17) 0.0188(4) Uani 1 1 d . . .
C2 C 0.4652(2) 0.68359(17) 0.31465(17) 0.0223(4) Uani 1 1 d . . .
H2A H 0.4437 0.6531 0.2170 0.027 Uiso 1 1 calc R . .
H2B H 0.3370 0.6373 0.3251 0.027 Uiso 1 1 calc R . .
C3 C 0.6235(2) 0.63884(17) 0.36862(17) 0.0199(4) Uani 1 1 d . . .
H3 H 0.6664 0.6802 0.4695 0.024 Uiso 1 1 calc R . .
C4 C 0.8066(2) 0.66236(17) 0.31314(16) 0.0189(4) Uani 1 1 d . . .
C5 C 0.8557(2) 0.77117(17) 0.26298(16) 0.0180(4) Uani 1 1 d . . .
C6 C 0.8116(2) 0.89255(17) 0.30363(15) 0.0181(4) Uani 1 1 d . . .
C7 C 0.8939(2) 0.99257(18) 0.26135(17) 0.0221(4) Uani 1 1 d . . .
H7 H 0.8664 1.0759 0.2901 0.027 Uiso 1 1 calc R . .
C8 C 1.0125(2) 0.97259(18) 0.17986(17) 0.0251(4) Uani 1 1 d . . .
H8 H 1.0668 1.0417 0.1531 0.030 Uiso 1 1 calc R . .
C9 C 1.0528(2) 0.85139(18) 0.13679(18) 0.0262(4) Uani 1 1 d . . .
H9 H 1.1321 0.8357 0.0786 0.031 Uiso 1 1 calc R . .
C10 C 0.9767(2) 0.75340(18) 0.17908(17) 0.0239(4) Uani 1 1 d . . .
H10 H 1.0073 0.6714 0.1504 0.029 Uiso 1 1 calc R . .
C11 C 0.6964(2) 0.50597(16) 0.20401(16) 0.0178(4) Uani 1 1 d . . .
H11 H 0.5982 0.5059 0.1308 0.021 Uiso 1 1 calc R . .
C12 C 0.5797(2) 0.47853(17) 0.29734(16) 0.0185(4) Uani 1 1 d . . .
C13 C 0.6918(2) 0.43793(17) 0.39421(17) 0.0210(4) Uani 1 1 d . . .
H13A H 0.8189 0.5178 0.4564 0.025 Uiso 1 1 calc R . .
H13B H 0.6090 0.4167 0.4492 0.025 Uiso 1 1 calc R . .
C14 C 0.7361(2) 0.30999(17) 0.31410(17) 0.0223(4) Uani 1 1 d . . .
H14 H 0.8082 0.2844 0.3780 0.027 Uiso 1 1 calc R . .
C15 C 0.8690(2) 0.34604(18) 0.23227(17) 0.0241(4) Uani 1 1 d . . .
H15A H 0.9960 0.4260 0.2946 0.029 Uiso 1 1 calc R . .
H15B H 0.9019 0.2643 0.1817 0.029 Uiso 1 1 calc R . .
C16 C 0.7605(2) 0.38474(17) 0.13283(17) 0.0211(4) Uani 1 1 d . . .
H16 H 0.8445 0.4063 0.0775 0.025 Uiso 1 1 calc R . .
C17 C 0.5570(2) 0.26121(18) 0.04102(17) 0.0231(4) Uani 1 1 d . . .
H17A H 0.4852 0.2855 -0.0230 0.028 Uiso 1 1 calc R . .
H17B H 0.5813 0.1763 -0.0124 0.028 Uiso 1 1 calc R . .
C18 C 0.4255(2) 0.22943(18) 0.12631(17) 0.0224(4) Uani 1 1 d . . .
H18 H 0.2968 0.1487 0.0642 0.027 Uiso 1 1 calc R . .
C19 C 0.3776(2) 0.35699(17) 0.21052(17) 0.0218(4) Uani 1 1 d . . .
H19A H 0.2974 0.3812 0.1503 0.026 Uiso 1 1 calc R . .
H19B H 0.3010 0.3357 0.2685 0.026 Uiso 1 1 calc R . .
C20 C 0.5382(2) 0.18673(18) 0.21959(17) 0.0240(4) Uani 1 1 d . . .
H20A H 0.5652 0.1035 0.1650 0.029 Uiso 1 1 calc R . .
H20B H 0.4559 0.1619 0.2734 0.029 Uiso 1 1 calc R . .
H1C H 0.460(3) 0.875(2) 0.443(2) 0.043(6) Uiso 1 1 d . . .
H2C H 1.065(3) 0.779(2) 0.452(2) 0.060(7) Uiso 1 1 d . . .

loop_
_atom_site_aniso_label
_atom_site_aniso_U_11
_atom_site_aniso_U_22
_atom_site_aniso_U_33
_atom_site_aniso_U_23
_atom_site_aniso_U_13
_atom_site_aniso_U_12
O1 0.0219(6) 0.0163(7) 0.0296(7) 0.0054(6) 0.0113(5) 0.0067(5)
O2 0.0185(5) 0.0191(7) 0.0261(7) 0.0095(6) 0.0016(5) 0.0054(5)
N1 0.0223(7) 0.0174(8) 0.0317(9) 0.0089(7) 0.0137(6) 0.0088(6)
C1 0.0180(7) 0.0168(9) 0.0191(9) 0.0069(8) 0.0034(6) 0.0067(6)
C2 0.0201(8) 0.0182(9) 0.0276(10) 0.0089(8) 0.0106(7) 0.0068(7)
C3 0.0215(8) 0.0181(9) 0.0199(9) 0.0080(8) 0.0088(6) 0.0073(7)
C4 0.0183(7) 0.0185(9) 0.0173(9) 0.0061(8) 0.0042(6) 0.0074(6)
C5 0.0162(7) 0.0167(9) 0.0176(9) 0.0060(7) 0.0039(6) 0.0049(6)
C6 0.0164(7) 0.0173(9) 0.0167(9) 0.0059(7) 0.0038(6) 0.0050(6)
C7 0.0218(8) 0.0168(9) 0.0248(10) 0.0078(8) 0.0061(7) 0.0069(7)
C8 0.0250(8) 0.0234(10) 0.0282(10) 0.0156(9) 0.0096(7) 0.0053(7)
C9 0.0261(8) 0.0276(11) 0.0286(11) 0.0127(9) 0.0160(7) 0.0114(7)
C10 0.0244(8) 0.0220(10) 0.0277(10) 0.0108(8) 0.0116(7) 0.0111(7)
C11 0.0162(7) 0.0161(9) 0.0193(9) 0.0070(8) 0.0052(6) 0.0059(6)
C12 0.0198(7) 0.0157(9) 0.0190(9) 0.0062(7) 0.0076(6) 0.0070(6)
C13 0.0224(8) 0.0175(9) 0.0210(9) 0.0087(8) 0.0064(7) 0.0053(6)
C14 0.0226(8) 0.0177(9) 0.0242(10) 0.0099(8) 0.0028(7) 0.0068(7)
C15 0.0181(8) 0.0163(9) 0.0312(10) 0.0061(8) 0.0052(7) 0.0064(6)
C16 0.0206(8) 0.0179(9) 0.0237(10) 0.0073(8) 0.0103(7) 0.0070(7)
C17 0.0245(8) 0.0197(10) 0.0202(9) 0.0051(8) 0.0067(7) 0.0080(7)
C18 0.0176(7) 0.0171(9) 0.0256(10) 0.0071(8) 0.0040(6) 0.0029(6)
C19 0.0190(8) 0.0203(10) 0.0261(10) 0.0107(8) 0.0081(7) 0.0072(7)
C20 0.0238(8) 0.0179(10) 0.0296(10) 0.0104(8) 0.0084(7) 0.0079(7)

loop_
_atom_type_symbol
_atom_type_description
_atom_type_scat_dispersion_real
_atom_type_scat_dispersion_imag
_atom_type_scat_source
C C 0.0033 0.0016 'International Tables Vol C Tables 4.2.6.8 and 6.1.1.4'
H H 0.0000 0.0000 'International Tables Vol C Tables 4.2.6.8 and 6.1.1.4'
N N 0.0061 0.0033 'International Tables Vol C Tables 4.2.6.8 and 6.1.1.4'
O O 0.0106 0.0060 'International Tables Vol C Tables 4.2.6.8 and 6.1.1.4'

loop_
_geom_angle_atom_site_label_1
_geom_angle_atom_site_label_2
_geom_angle_atom_site_label_3
_geom_angle
_geom_angle_site_symmetry_1
_geom_angle_site_symmetry_3
_geom_angle_publ_flag
C4 O2 H2C 108.3(13) . . ?
C1 N1 C2 126.96(15) . . ?
C1 N1 H1C 111.9(12) . . ?
C2 N1 H1C 120.8(12) . . ?
O1 C1 N1 119.41(15) . . ?
O1 C1 C6 119.04(13) . . ?
N1 C1 C6 121.35(15) . . ?
N1 C2 C3 111.00(13) . . ?
N1 C2 H2A 109.4 . . ?
C3 C2 H2A 109.4 . . ?
N1 C2 H2B 109.4 . . ?
C3 C2 H2B 109.4 . . ?
H2A C2 H2B 108.0 . . ?
C2 C3 C12 115.93(13) . . ?
C2 C3 C4 113.15(12) . . ?
C12 C3 C4 87.94(12) . . ?
C2 C3 H3 112.5 . . ?
C12 C3 H3 112.5 . . ?
C4 C3 H3 112.5 . . ?
O2 C4 C5 107.78(11) . . ?
O2 C4 C11 111.22(13) . . ?
C5 C4 C11 117.00(13) . . ?
O2 C4 C3 112.97(12) . . ?
C5 C4 C3 120.40(13) . . ?
C11 C4 C3 86.22(11) . . ?
C6 C5 C10 118.10(14) . . ?
C6 C5 C4 126.65(14) . . ?
C10 C5 C4 114.85(14) . . ?
C5 C6 C7 118.88(14) . . ?
C5 C6 C1 127.45(13) . . ?
C7 C6 C1 113.67(14) . . ?
C8 C7 C6 121.67(16) . . ?
C8 C7 H7 119.2 . . ?
C6 C7 H7 119.2 . . ?
C7 C8 C9 119.71(14) . . ?
C7 C8 H8 120.1 . . ?
C9 C8 H8 120.1 . . ?
C10 C9 C8 119.51(15) . . ?
C10 C9 H9 120.2 . . ?
C8 C9 H9 120.2 . . ?
C9 C10 C5 122.10(16) . . ?
C9 C10 H10 118.9 . . ?
C5 C10 H10 118.9 . . ?
C16 C11 C12 111.43(13) . . ?
C16 C11 C4 135.36(12) . . ?
C12 C11 C4 89.47(12) . . ?
C16 C11 H11 105.7 . . ?
C12 C11 H11 105.7 . . ?
C4 C11 H11 105.7 . . ?
C19 C12 C11 108.96(13) . . ?
C19 C12 C13 107.94(12) . . ?
C11 C12 C13 112.17(12) . . ?
C19 C12 C3 128.01(13) . . ?
C11 C12 C3 87.49(11) . . ?
C13 C12 C3 110.38(13) . . ?
C14 C13 C12 110.16(13) . . ?
C14 C13 H13A 109.6 . . ?
C12 C13 H13A 109.6 . . ?
C14 C13 H13B 109.6 . . ?
C12 C13 H13B 109.6 . . ?
H13A C13 H13B 108.1 . . ?
C13 C14 C20 109.12(12) . . ?
C13 C14 C15 108.91(13) . . ?
C20 C14 C15 110.50(14) . . ?
C13 C14 H14 109.4 . . ?
C20 C14 H14 109.4 . . ?
C15 C14 H14 109.4 . . ?
C16 C15 C14 110.29(12) . . ?
C16 C15 H15A 109.6 . . ?
C14 C15 H15A 109.6 . . ?
C16 C15 H15B 109.6 . . ?
C14 C15 H15B 109.6 . . ?
H15A C15 H15B 108.1 . . ?
C11 C16 C15 112.26(14) . . ?
C11 C16 C17 102.57(12) . . ?
C15 C16 C17 108.80(13) . . ?
C11 C16 H16 111.0 . . ?
C15 C16 H16 111.0 . . ?
C17 C16 H16 111.0 . . ?
C18 C17 C16 111.02(13) . . ?
C18 C17 H17A 109.4 . . ?
C16 C17 H17A 109.4 . . ?
C18 C17 H17B 109.4 . . ?
C16 C17 H17B 109.4 . . ?
H17A C17 H17B 108.0 . . ?
C20 C18 C17 107.66(12) . . ?
C20 C18 C19 110.26(14) . . ?
C17 C18 C19 112.31(13) . . ?
C20 C18 H18 108.8 . . ?
C17 C18 H18 108.8 . . ?
C19 C18 H18 108.8 . . ?
C12 C19 C18 106.25(12) . . ?
C12 C19 H19A 110.5 . . ?
C18 C19 H19A 110.5 . . ?
C12 C19 H19B 110.5 . . ?
C18 C19 H19B 110.5 . . ?
H19A C19 H19B 108.7 . . ?
C18 C20 C14 108.91(13) . . ?
C18 C20 H20A 109.9 . . ?
C14 C20 H20A 109.9 . . ?
C18 C20 H20B 109.9 . . ?
C14 C20 H20B 109.9 . . ?
H20A C20 H20B 108.3 . . ?

loop_
_geom_bond_atom_site_label_1
_geom_bond_atom_site_label_2
_geom_bond_distance
_geom_bond_site_symmetry_2
_geom_bond_publ_flag
O1 C1 1.2490(19) . ?
O2 C4 1.4306(18) . ?
O2 H2C 0.93(2) . ?
N1 C1 1.3330(19) . ?
N1 C2 1.455(2) . ?
N1 H1C 0.91(2) . ?
C1 C6 1.500(2) . ?
C2 C3 1.513(2) . ?
C2 H2A 0.9900 . ?
C2 H2B 0.9900 . ?
C3 C12 1.557(2) . ?
C3 C4 1.577(2) . ?
C3 H3 1.0000 . ?
C4 C5 1.518(2) . ?
C4 C11 1.554(2) . ?
C5 C6 1.401(2) . ?
C5 C10 1.403(2) . ?
C6 C7 1.411(2) . ?
C7 C8 1.371(2) . ?
C7 H7 0.9500 . ?
C8 C9 1.384(2) . ?
C8 H8 0.9500 . ?
C9 C10 1.381(2) . ?
C9 H9 0.9500 . ?
C10 H10 0.9500 . ?
C11 C16 1.528(2) . ?
C11 C12 1.538(2) . ?
C11 H11 1.0000 . ?
C12 C19 1.529(2) . ?
C12 C13 1.541(2) . ?
C13 C14 1.522(2) . ?
C13 H13A 0.9900 . ?
C13 H13B 0.9900 . ?
C14 C20 1.532(2) . ?
C14 C15 1.536(2) . ?
C14 H14 1.0000 . ?
C15 C16 1.534(2) . ?
C15 H15A 0.9900 . ?
C15 H15B 0.9900 . ?
C16 C17 1.552(2) . ?
C16 H16 1.0000 . ?
C17 C18 1.546(2) . ?
C17 H17A 0.9900 . ?
C17 H17B 0.9900 . ?
C18 C20 1.531(2) . ?
C18 C19 1.547(2) . ?
C18 H18 1.0000 . ?
C19 H19A 0.9900 . ?
C19 H19B 0.9900 . ?
C20 H20A 0.9900 . ?
C20 H20B 0.9900 . ?
